data_4036452
loop_
_publ_author_name
'Dong, Li'
'Geng, Caiwei'
'Jiao, Peng'

_publ_section_title
;
 Silyl Nitronate Cycloadditions Catalyzed by Cu(II)-Bisoxazoline.
;
_journal_issue 21
_journal_name_full 'The Journal of organic chemistry'
_journal_page_first 10992
_journal_page_last 11002
_journal_paper_doi 10.1021/acs.joc.5b02035
_journal_volume 80
_journal_year 2015
_chemical_absolute_configuration ad
_chemical_formula_sum 'C14 H14 Br N O5'
_chemical_formula_weight 356.17
_space_group_crystal_system triclinic
_space_group_IT_number 1
_space_group_name_Hall 'P 1'
_space_group_name_H-M_alt 'P 1'
_atom_sites_solution_hydrogens geom
_atom_sites_solution_primary direct
_atom_sites_solution_secondary difmap
_audit_creation_method SHELXL-2014/6
_cell_angle_alpha 113.946(9)
_cell_angle_beta 107.506(11)
_cell_angle_gamma 92.316(13)
_cell_formula_units_Z 2
_cell_length_a 8.366(2)
_cell_length_b 9.560(2)
_cell_length_c 11.005(2)
_cell_measurement_reflns_used 12950
_cell_measurement_temperature 173(2)
_cell_measurement_theta_max 27.458
_cell_measurement_theta_min 2.373
_cell_volume 753.7(3)
_computing_cell_refinement 'CrystalClear (Rigaku Inc., 2008)'
_computing_data_collection 'CrystalClear (Rigaku Inc., 2008)'
_computing_data_reduction 'CrystalClear (Rigaku Inc., 2008)'
_computing_molecular_graphics
;
OLEX2: A complete structure solution, refinement and analysis program.
(Dolomanov, O.V.; Bourhis, L.J.; Gildea, R.J.; Howard, J.A.K.; 
Puschmann, H., J. Appl. Cryst., 2009, 42, 339-341.)
;
_computing_publication_material 'CIFTAB (Sheldrick, 2014)'
_computing_structure_refinement 'SHELXL-2014/6 (Sheldrick, 2014)'
_computing_structure_solution 'SHELXT-2014 (Sheldrick, 2014)'
_diffrn_ambient_temperature 173(2)
_diffrn_measured_fraction_theta_full 0.997
_diffrn_measured_fraction_theta_max 0.997
_diffrn_radiation_type MoK\a
_diffrn_radiation_wavelength 0.71073
_diffrn_reflns_av_R_equivalents 0.0330
_diffrn_reflns_av_unetI/netI 0.0464
_diffrn_reflns_Laue_measured_fraction_full 0.997
_diffrn_reflns_Laue_measured_fraction_max 0.997
_diffrn_reflns_limit_h_max 10
_diffrn_reflns_limit_h_min -10
_diffrn_reflns_limit_k_max 12
_diffrn_reflns_limit_k_min -12
_diffrn_reflns_limit_l_max 14
_diffrn_reflns_limit_l_min -14
_diffrn_reflns_number 12950
_diffrn_reflns_point_group_measured_fraction_full 0.987
_diffrn_reflns_point_group_measured_fraction_max 0.980
_diffrn_reflns_theta_full 25.242
_diffrn_reflns_theta_max 27.458
_diffrn_reflns_theta_min 2.373
_exptl_absorpt_coefficient_mu 2.747
_exptl_absorpt_correction_T_max 1.0000
_exptl_absorpt_correction_T_min 0.7561
_exptl_absorpt_correction_type multi-scan
_exptl_absorpt_process_details 'CrystalClear (Rigaku Inc., 2008)'
_exptl_crystal_colour colorless
_exptl_crystal_density_diffrn 1.569
_exptl_crystal_description plate
_exptl_crystal_F_000 360
_exptl_crystal_size_max 0.190
_exptl_crystal_size_mid 0.190
_exptl_crystal_size_min 0.080
_refine_diff_density_max 0.337
_refine_diff_density_min -0.312
_refine_diff_density_rms 0.048
_refine_ls_abs_structure_details
;
 Flack x determined using 2453 quotients [(I+)-(I-)]/[(I+)+(I-)]
 (Parsons, Flack and Wagner, Acta Cryst. B69 (2013) 249-259).
;
_refine_ls_abs_structure_Flack 0.002(6)
_refine_ls_extinction_method none
_refine_ls_goodness_of_fit_ref 1.087
_refine_ls_hydrogen_treatment constr
_refine_ls_matrix_type full
_refine_ls_number_parameters 383
_refine_ls_number_reflns 6757
_refine_ls_number_restraints 3
_refine_ls_restrained_S_all 1.087
_refine_ls_R_factor_all 0.0457
_refine_ls_R_factor_gt 0.0390
_refine_ls_shift/su_max 0.007
_refine_ls_shift/su_mean 0.000
_refine_ls_structure_factor_coef Fsqd
_refine_ls_weighting_details 'w=1/[\s^2^(Fo^2^)+(0.0221P)^2^+0.1237P] where P=(Fo^2^+2Fc^2^)/3'
_refine_ls_weighting_scheme calc
_refine_ls_wR_factor_gt 0.0700
_refine_ls_wR_factor_ref 0.0735
_reflns_Friedel_coverage 0.965
_reflns_Friedel_fraction_full 0.977
_reflns_Friedel_fraction_max 0.962
_reflns_number_gt 6054
_reflns_number_total 6757
_reflns_threshold_expression 'I > 2\s(I)'
_cod_data_source_file jo5b02035_si_001.cif
_cod_data_source_block a
_cod_database_code 4036452
_shelx_space_group_comment
;
The symmetry employed for this shelxl refinement is uniquely defined
by the following loop, which should always be used as a source of
symmetry information in preference to the above space-group names.
They are only intended as comments.
;
_shelx_estimated_absorpt_t_min 0.623
_shelx_estimated_absorpt_t_max 0.810
_shelxl_version_number 2014/6

loop_
_space_group_symop_operation_xyz
'x, y, z'

loop_
_atom_site_label
_atom_site_type_symbol
_atom_site_fract_x
_atom_site_fract_y
_atom_site_fract_z
_atom_site_U_iso_or_equiv
_atom_site_adp_type
_atom_site_occupancy
_atom_site_site_symmetry_order
_atom_site_calc_flag
_atom_site_refinement_flags_posn
_atom_site_refinement_flags_adp
Br1 Br -0.08708(7) 0.47702(6) 0.18954(6) 0.0615(2) Uani 1 1 d . .
O1 O 0.4031(4) -0.2138(4) 0.4945(4) 0.0358(8) Uani 1 1 d . .
O2 O 0.8892(4) -0.0102(4) 0.6739(3) 0.0412(8) Uani 1 1 d . .
O3 O 0.8630(4) -0.0739(4) 0.4480(3) 0.0333(7) Uani 1 1 d . .
O4 O 0.3119(4) -0.0997(4) 0.2758(3) 0.0287(8) Uani 1 1 d . .
O5 O 0.2062(5) -0.2128(4) 0.0388(4) 0.0398(9) Uani 1 1 d . .
N1 N 0.4323(5) -0.0698(5) 0.6153(4) 0.0328(9) Uani 1 1 d . .
C1 C 0.6156(5) -0.0345(5) 0.5036(4) 0.0246(8) Uani 1 1 d . .
H1 H 0.5925 0.0267 0.4470 0.030 Uiso 1 1 calc R U
C2 C 0.5070(6) -0.1989(5) 0.4155(5) 0.0277(10) Uani 1 1 d . .
H2 H 0.5842 -0.2767 0.4093 0.033 Uiso 1 1 calc R U
C3 C 0.5450(5) 0.0282(5) 0.6207(4) 0.0284(9) Uani 1 1 d . .
C4 C 0.8050(5) -0.0365(5) 0.5551(5) 0.0276(9) Uani 1 1 d . .
C5 C 1.0445(6) -0.0738(6) 0.4805(6) 0.0426(12) Uani 1 1 d . .
H5A H 1.0704 -0.1108 0.3926 0.064 Uiso 1 1 calc R U
H5B H 1.0774 -0.1429 0.5258 0.064 Uiso 1 1 calc R U
H5C H 1.1084 0.0322 0.5448 0.064 Uiso 1 1 calc R U
C6 C 0.3946(6) -0.2319(6) 0.2682(5) 0.0292(11) Uani 1 1 d . .
H6A H 0.4637 -0.2485 0.2063 0.035 Uiso 1 1 calc R U
H6B H 0.3078 -0.3273 0.2280 0.035 Uiso 1 1 calc R U
C7 C 0.2224(6) -0.1041(6) 0.1508(5) 0.0272(11) Uani 1 1 d . .
C8 C 0.1484(6) 0.0375(6) 0.1640(5) 0.0268(11) Uani 1 1 d . .
C9 C 0.0437(7) 0.0418(7) 0.0416(6) 0.0348(13) Uani 1 1 d . .
H9 H 0.0203 -0.0452 -0.0476 0.042 Uiso 1 1 calc R U
C10 C -0.0269(8) 0.1719(7) 0.0486(6) 0.0396(14) Uani 1 1 d . .
H10 H -0.0994 0.1746 -0.0352 0.048 Uiso 1 1 calc R U
C11 C 0.0095(8) 0.2981(7) 0.1792(7) 0.0380(13) Uani 1 1 d . .
C12 C 0.1146(8) 0.2970(7) 0.3020(6) 0.0398(14) Uani 1 1 d . .
H12 H 0.1394 0.3853 0.3906 0.048 Uiso 1 1 calc R U
C13 C 0.1843(7) 0.1654(6) 0.2951(6) 0.0320(12) Uani 1 1 d . .
H13 H 0.2560 0.1628 0.3792 0.038 Uiso 1 1 calc R U
C14 C 0.5957(7) 0.1928(6) 0.7342(5) 0.0384(11) Uani 1 1 d . .
H14A H 0.5508 0.2629 0.6930 0.058 Uiso 1 1 calc R U
H14B H 0.7204 0.2212 0.7756 0.058 Uiso 1 1 calc R U
H14C H 0.5491 0.2018 0.8083 0.058 Uiso 1 1 calc R U
Br1A Br 0.74406(6) -0.27001(5) 1.05513(5) 0.05054(17) Uani 1 1 d . .
O1A O 0.2416(5) 0.3277(5) 0.7016(4) 0.0402(9) Uani 1 1 d . .
O2A O -0.1969(4) 0.2912(4) 0.5562(4) 0.0436(9) Uani 1 1 d . .
O3A O -0.2293(4) 0.5369(4) 0.6661(3) 0.0407(8) Uani 1 1 d . .
O4A O 0.3117(5) 0.2760(4) 0.9435(3) 0.0318(8) Uani 1 1 d . .
O5A O 0.4373(5) 0.4150(4) 1.1795(4) 0.0428(10) Uani 1 1 d . .
N1A N 0.2574(5) 0.4549(5) 0.6678(4) 0.0415(10) Uani 1 1 d . .
C1A C 0.0361(5) 0.4796(5) 0.7578(4) 0.0261(9) Uani 1 1 d . .
H1A H 0.0371 0.5635 0.8495 0.031 Uiso 1 1 calc R U
C2A C 0.1266(6) 0.3525(5) 0.7812(5) 0.0283(10) Uani 1 1 d . .
H2A H 0.0425 0.2548 0.7446 0.034 Uiso 1 1 calc R U
C3A C 0.1486(6) 0.5378(5) 0.6974(5) 0.0317(10) Uani 1 1 d . .
C4A C -0.1433(5) 0.4207(5) 0.6486(5) 0.0287(9) Uani 1 1 d . .
C5A C -0.3987(7) 0.5031(8) 0.5626(7) 0.0553(16) Uani 1 1 d . .
H5AA H -0.3907 0.4713 0.4683 0.083 Uiso 1 1 calc R U
H5AB H -0.4501 0.5965 0.5873 0.083 Uiso 1 1 calc R U
H5AC H -0.4696 0.4187 0.5622 0.083 Uiso 1 1 calc R U
C6A C 0.2321(7) 0.4048(6) 0.9358(5) 0.0322(11) Uani 1 1 d . .
H6AA H 0.3198 0.4980 0.9703 0.039 Uiso 1 1 calc R U
H6AB H 0.1586 0.4309 0.9945 0.039 Uiso 1 1 calc R U
C7A C 0.4127(7) 0.2975(6) 1.0733(5) 0.0301(11) Uani 1 1 d . .
C8A C 0.4898(7) 0.1570(6) 1.0662(5) 0.0271(11) Uani 1 1 d . .
C9A C 0.6047(7) 0.1625(7) 1.1907(6) 0.0346(13) Uani 1 1 d . .
H9A H 0.6304 0.2534 1.2775 0.042 Uiso 1 1 calc R U
C10A C 0.6816(7) 0.0363(7) 1.1886(6) 0.0371(13) Uani 1 1 d . .
H10A H 0.7604 0.0398 1.2729 0.045 Uiso 1 1 calc R U
C11A C 0.6409(8) -0.0945(7) 1.0613(6) 0.0348(13) Uani 1 1 d . .
C12A C 0.5280(7) -0.1030(7) 0.9364(6) 0.0367(13) Uani 1 1 d . .
H12A H 0.5031 -0.1939 0.8496 0.044 Uiso 1 1 calc R U
C13A C 0.4523(7) 0.0234(7) 0.9408(6) 0.0337(12) Uani 1 1 d . .
H13A H 0.3730 0.0187 0.8561 0.040 Uiso 1 1 calc R U
C14A C 0.1283(7) 0.6762(7) 0.6664(7) 0.0505(15) Uani 1 1 d . .
H14D H 0.1332 0.7672 0.7525 0.076 Uiso 1 1 calc R U
H14E H 0.0179 0.6547 0.5917 0.076 Uiso 1 1 calc R U
H14F H 0.2203 0.6972 0.6347 0.076 Uiso 1 1 calc R U

loop_
_atom_site_aniso_label
_atom_site_aniso_U_11
_atom_site_aniso_U_22
_atom_site_aniso_U_33
_atom_site_aniso_U_23
_atom_site_aniso_U_13
_atom_site_aniso_U_12
Br1 0.0734(5) 0.0471(4) 0.0760(5) 0.0385(3) 0.0231(4) 0.0327(3)
O1 0.0345(18) 0.0377(19) 0.040(2) 0.0206(16) 0.0147(16) 0.0027(15)
O2 0.0328(19) 0.058(2) 0.0322(19) 0.0224(17) 0.0061(15) 0.0141(17)
O3 0.0270(16) 0.0459(19) 0.0365(17) 0.0229(15) 0.0161(14) 0.0137(14)
O4 0.0328(18) 0.0267(17) 0.0234(16) 0.0102(14) 0.0060(14) 0.0111(14)
O5 0.051(2) 0.033(2) 0.0268(19) 0.0080(16) 0.0086(17) 0.0127(18)
N1 0.029(2) 0.041(2) 0.030(2) 0.0171(19) 0.0106(18) 0.0079(18)
C1 0.021(2) 0.028(2) 0.028(2) 0.0157(18) 0.0071(17) 0.0070(17)
C2 0.026(2) 0.029(2) 0.033(3) 0.016(2) 0.013(2) 0.0089(19)
C3 0.025(2) 0.032(2) 0.030(2) 0.0150(19) 0.0093(18) 0.0099(18)
C4 0.025(2) 0.026(2) 0.036(2) 0.0154(19) 0.014(2) 0.0067(17)
C5 0.029(3) 0.053(3) 0.060(3) 0.030(3) 0.026(2) 0.017(2)
C6 0.031(3) 0.024(2) 0.032(3) 0.013(2) 0.010(2) 0.014(2)
C7 0.024(2) 0.030(3) 0.025(2) 0.012(2) 0.004(2) 0.002(2)
C8 0.028(3) 0.027(3) 0.025(2) 0.013(2) 0.006(2) 0.007(2)
C9 0.037(3) 0.036(3) 0.027(3) 0.012(2) 0.007(2) 0.007(3)
C10 0.043(3) 0.047(4) 0.035(3) 0.027(3) 0.007(3) 0.015(3)
C11 0.043(3) 0.031(3) 0.048(3) 0.023(3) 0.018(3) 0.015(3)
C12 0.052(4) 0.033(3) 0.036(3) 0.017(2) 0.015(3) 0.012(3)
C13 0.039(3) 0.029(3) 0.029(3) 0.015(2) 0.009(2) 0.010(2)
C14 0.041(3) 0.041(3) 0.033(3) 0.013(2) 0.015(2) 0.013(2)
Br1A 0.0654(4) 0.0454(3) 0.0613(4) 0.0349(3) 0.0302(3) 0.0333(3)
O1A 0.045(2) 0.052(2) 0.0353(19) 0.0250(18) 0.0190(17) 0.0260(19)
O2A 0.039(2) 0.0287(18) 0.043(2) 0.0132(16) -0.0069(16) -0.0034(15)
O3A 0.0355(18) 0.047(2) 0.045(2) 0.0244(17) 0.0138(16) 0.0197(16)
O4A 0.041(2) 0.0275(17) 0.0259(17) 0.0141(14) 0.0059(15) 0.0152(15)
O5A 0.055(3) 0.037(2) 0.0272(19) 0.0107(17) 0.0064(18) 0.0187(19)
N1A 0.032(2) 0.057(3) 0.039(2) 0.027(2) 0.0088(19) 0.008(2)
C1A 0.029(2) 0.026(2) 0.025(2) 0.0125(17) 0.0093(18) 0.0064(17)
C2A 0.029(2) 0.029(2) 0.027(2) 0.013(2) 0.008(2) 0.010(2)
C3A 0.028(2) 0.036(2) 0.027(2) 0.016(2) 0.0041(19) -0.002(2)
C4A 0.025(2) 0.037(2) 0.034(2) 0.023(2) 0.0119(19) 0.0091(18)
C5A 0.033(3) 0.080(4) 0.076(4) 0.056(4) 0.016(3) 0.026(3)
C6A 0.040(3) 0.027(2) 0.028(2) 0.012(2) 0.010(2) 0.011(2)
C7A 0.035(3) 0.029(3) 0.031(3) 0.016(2) 0.013(2) 0.011(2)
C8A 0.030(3) 0.034(3) 0.025(2) 0.017(2) 0.012(2) 0.010(2)
C9A 0.044(3) 0.040(3) 0.026(3) 0.018(2) 0.013(2) 0.017(3)
C10A 0.040(3) 0.046(4) 0.034(3) 0.026(3) 0.013(3) 0.019(3)
C11A 0.040(3) 0.041(3) 0.043(3) 0.030(3) 0.023(3) 0.020(3)
C12A 0.044(3) 0.031(3) 0.033(3) 0.011(2) 0.013(3) 0.014(3)
C13A 0.037(3) 0.038(3) 0.027(3) 0.018(2) 0.009(2) 0.009(2)
C14A 0.043(3) 0.050(3) 0.066(4) 0.040(3) 0.010(3) 0.003(3)

loop_
_atom_type_symbol
_atom_type_description
_atom_type_scat_dispersion_real
_atom_type_scat_dispersion_imag
_atom_type_scat_source
C C 0.0033 0.0016 'International Tables Vol C Tables 4.2.6.8 and 6.1.1.4'
H H 0.0000 0.0000 'International Tables Vol C Tables 4.2.6.8 and 6.1.1.4'
Br Br -0.2901 2.4595 'International Tables Vol C Tables 4.2.6.8 and 6.1.1.4'
N N 0.0061 0.0033 'International Tables Vol C Tables 4.2.6.8 and 6.1.1.4'
O O 0.0106 0.0060 'International Tables Vol C Tables 4.2.6.8 and 6.1.1.4'

loop_
_geom_angle_atom_site_label_1
_geom_angle_atom_site_label_2
_geom_angle_atom_site_label_3
_geom_angle
N1 O1 C2 109.2(3)
C4 O3 C5 117.0(4)
C7 O4 C6 115.3(4)
C3 N1 O1 110.0(4)
C3 C1 C4 113.4(3)
C3 C1 C2 100.9(3)
C4 C1 C2 112.4(3)
C3 C1 H1 109.9
C4 C1 H1 109.9
C2 C1 H1 109.9
O1 C2 C6 109.5(4)
O1 C2 C1 105.5(3)
C6 C2 C1 115.1(4)
O1 C2 H2 108.8
C6 C2 H2 108.8
C1 C2 H2 108.8
N1 C3 C1 114.2(4)
N1 C3 C14 121.5(4)
C1 C3 C14 124.2(4)
O2 C4 O3 125.1(4)
O2 C4 C1 125.1(4)
O3 C4 C1 109.8(4)
O3 C5 H5A 109.5
O3 C5 H5B 109.5
H5A C5 H5B 109.5
O3 C5 H5C 109.5
H5A C5 H5C 109.5
H5B C5 H5C 109.5
O4 C6 C2 108.3(4)
O4 C6 H6A 110.0
C2 C6 H6A 110.0
O4 C6 H6B 110.0
C2 C6 H6B 110.0
H6A C6 H6B 108.4
O5 C7 O4 122.7(5)
O5 C7 C8 124.1(5)
O4 C7 C8 113.3(4)
C9 C8 C13 120.0(5)
C9 C8 C7 118.4(5)
C13 C8 C7 121.6(5)
C10 C9 C8 120.4(5)
C10 C9 H9 119.8
C8 C9 H9 119.8
C9 C10 C11 119.1(5)
C9 C10 H10 120.5
C11 C10 H10 120.5
C12 C11 C10 121.5(6)
C12 C11 Br1 119.2(5)
C10 C11 Br1 119.3(5)
C11 C12 C13 119.4(6)
C11 C12 H12 120.3
C13 C12 H12 120.3
C12 C13 C8 119.6(5)
C12 C13 H13 120.2
C8 C13 H13 120.2
C3 C14 H14A 109.5
C3 C14 H14B 109.5
H14A C14 H14B 109.5
C3 C14 H14C 109.5
H14A C14 H14C 109.5
H14B C14 H14C 109.5
N1A O1A C2A 108.6(4)
C4A O3A C5A 116.8(4)
C7A O4A C6A 116.4(4)
C3A N1A O1A 109.8(4)
C3A C1A C4A 108.1(3)
C3A C1A C2A 100.4(3)
C4A C1A C2A 114.5(4)
C3A C1A H1A 111.1
C4A C1A H1A 111.1
C2A C1A H1A 111.1
O1A C2A C6A 108.3(4)
O1A C2A C1A 104.7(4)
C6A C2A C1A 111.8(4)
O1A C2A H2A 110.6
C6A C2A H2A 110.6
C1A C2A H2A 110.6
N1A C3A C14A 122.1(5)
N1A C3A C1A 114.1(4)
C14A C3A C1A 123.7(4)
O2A C4A O3A 124.7(4)
O2A C4A C1A 125.3(4)
O3A C4A C1A 109.9(4)
O3A C5A H5AA 109.5
O3A C5A H5AB 109.5
H5AA C5A H5AB 109.5
O3A C5A H5AC 109.5
H5AA C5A H5AC 109.5
H5AB C5A H5AC 109.5
O4A C6A C2A 106.4(4)
O4A C6A H6AA 110.5
C2A C6A H6AA 110.5
O4A C6A H6AB 110.5
C2A C6A H6AB 110.5
H6AA C6A H6AB 108.6
O5A C7A O4A 123.8(5)
O5A C7A C8A 125.2(5)
O4A C7A C8A 111.1(4)
C13A C8A C9A 119.2(5)
C13A C8A C7A 122.3(5)
C9A C8A C7A 118.6(5)
C10A C9A C8A 120.5(5)
C10A C9A H9A 119.7
C8A C9A H9A 119.7
C11A C10A C9A 118.5(5)
C11A C10A H10A 120.8
C9A C10A H10A 120.8
C10A C11A C12A 122.2(5)
C10A C11A Br1A 119.4(4)
C12A C11A Br1A 118.3(5)
C13A C12A C11A 118.5(5)
C13A C12A H12A 120.8
C11A C12A H12A 120.8
C12A C13A C8A 121.1(5)
C12A C13A H13A 119.4
C8A C13A H13A 119.4
C3A C14A H14D 109.5
C3A C14A H14E 109.5
H14D C14A H14E 109.5
C3A C14A H14F 109.5
H14D C14A H14F 109.5
H14E C14A H14F 109.5

loop_
_geom_bond_atom_site_label_1
_geom_bond_atom_site_label_2
_geom_bond_distance
Br1 C11 1.898(6)
O1 N1 1.419(5)
O1 C2 1.442(5)
O2 C4 1.198(5)
O3 C4 1.330(5)
O3 C5 1.452(5)
O4 C7 1.336(6)
O4 C6 1.450(6)
O5 C7 1.211(6)
N1 C3 1.272(6)
C1 C3 1.493(6)
C1 C4 1.518(5)
C1 C2 1.534(6)
C1 H1 1.0000
C2 C6 1.501(7)
C2 H2 1.0000
C3 C14 1.499(6)
C5 H5A 0.9800
C5 H5B 0.9800
C5 H5C 0.9800
C6 H6A 0.9900
C6 H6B 0.9900
C7 C8 1.483(7)
C8 C9 1.387(7)
C8 C13 1.394(7)
C9 C10 1.382(8)
C9 H9 0.9500
C10 C11 1.384(8)
C10 H10 0.9500
C11 C12 1.377(8)
C12 C13 1.392(8)
C12 H12 0.9500
C13 H13 0.9500
C14 H14A 0.9800
C14 H14B 0.9800
C14 H14C 0.9800
Br1A C11A 1.903(6)
O1A N1A 1.421(6)
O1A C2A 1.452(6)
O2A C4A 1.195(5)
O3A C4A 1.328(5)
O3A C5A 1.450(6)
O4A C7A 1.348(6)
O4A C6A 1.444(6)
O5A C7A 1.200(6)
N1A C3A 1.261(6)
C1A C3A 1.507(6)
C1A C4A 1.520(6)
C1A C2A 1.525(6)
C1A H1A 1.0000
C2A C6A 1.514(6)
C2A H2A 1.0000
C3A C14A 1.498(6)
C5A H5AA 0.9800
C5A H5AB 0.9800
C5A H5AC 0.9800
C6A H6AA 0.9900
C6A H6AB 0.9900
C7A C8A 1.497(7)
C8A C13A 1.382(7)
C8A C9A 1.396(7)
C9A C10A 1.385(8)
C9A H9A 0.9500
C10A C11A 1.378(8)
C10A H10A 0.9500
C11A C12A 1.382(8)
C12A C13A 1.377(8)
C12A H12A 0.9500
C13A H13A 0.9500
C14A H14D 0.9800
C14A H14E 0.9800
C14A H14F 0.9800

loop_
_geom_torsion_atom_site_label_1
_geom_torsion_atom_site_label_2
_geom_torsion_atom_site_label_3
_geom_torsion_atom_site_label_4
_geom_torsion
C2 O1 N1 C3 -2.1(5)
N1 O1 C2 C6 -120.3(4)
N1 O1 C2 C1 4.1(4)
C3 C1 C2 O1 -4.3(4)
C4 C1 C2 O1 116.7(4)
C3 C1 C2 C6 116.5(4)
C4 C1 C2 C6 -122.4(4)
O1 N1 C3 C1 -1.1(5)
O1 N1 C3 C14 177.3(4)
C4 C1 C3 N1 -116.9(4)
C2 C1 C3 N1 3.5(5)
C4 C1 C3 C14 64.7(5)
C2 C1 C3 C14 -174.9(4)
C5 O3 C4 O2 -3.7(6)
C5 O3 C4 C1 177.1(4)
C3 C1 C4 O2 9.0(6)
C2 C1 C4 O2 -104.6(5)
C3 C1 C4 O3 -171.8(3)
C2 C1 C4 O3 74.6(4)
C7 O4 C6 C2 172.7(4)
O1 C2 C6 O4 74.1(5)
C1 C2 C6 O4 -44.6(5)
C6 O4 C7 O5 2.4(7)
C6 O4 C7 C8 -176.8(4)
O5 C7 C8 C9 4.9(8)
O4 C7 C8 C9 -175.9(5)
O5 C7 C8 C13 -173.9(5)
O4 C7 C8 C13 5.3(7)
C13 C8 C9 C10 -0.6(9)
C7 C8 C9 C10 -179.4(5)
C8 C9 C10 C11 0.5(9)
C9 C10 C11 C12 0.2(9)
C9 C10 C11 Br1 -180.0(4)
C10 C11 C12 C13 -0.9(9)
Br1 C11 C12 C13 179.3(4)
C11 C12 C13 C8 0.8(9)
C9 C8 C13 C12 0.0(8)
C7 C8 C13 C12 178.7(5)
C2A O1A N1A C3A -9.9(5)
N1A O1A C2A C6A -104.1(4)
N1A O1A C2A C1A 15.3(5)
C3A C1A C2A O1A -14.2(4)
C4A C1A C2A O1A 101.3(4)
C3A C1A C2A C6A 102.8(4)
C4A C1A C2A C6A -141.7(4)
O1A N1A C3A C14A -176.8(4)
O1A N1A C3A C1A -0.2(5)
C4A C1A C3A N1A -110.8(4)
C2A C1A C3A N1A 9.4(5)
C4A C1A C3A C14A 65.7(6)
C2A C1A C3A C14A -174.1(4)
C5A O3A C4A O2A -1.6(7)
C5A O3A C4A C1A 175.0(4)
C3A C1A C4A O2A 88.4(5)
C2A C1A C4A O2A -22.6(6)
C3A C1A C4A O3A -88.2(4)
C2A C1A C4A O3A 160.9(4)
C7A O4A C6A C2A -179.9(4)
O1A C2A C6A O4A -64.6(5)
C1A C2A C6A O4A -179.4(4)
C6A O4A C7A O5A 0.6(8)
C6A O4A C7A C8A -178.9(4)
O5A C7A C8A C13A 178.1(6)
O4A C7A C8A C13A -2.4(7)
O5A C7A C8A C9A -2.6(9)
O4A C7A C8A C9A 176.9(5)
C13A C8A C9A C10A 0.6(8)
C7A C8A C9A C10A -178.8(5)
C8A C9A C10A C11A -0.5(8)
C9A C10A C11A C12A 0.6(9)
C9A C10A C11A Br1A -179.8(4)
C10A C11A C12A C13A -0.9(9)
Br1A C11A C12A C13A 179.6(4)
C11A C12A C13A C8A 1.0(9)
C9A C8A C13A C12A -0.9(8)
C7A C8A C13A C12A 178.5(5)
